data_4316818
loop_
_publ_author_name
'Hendrik J. van der Westhuizen'
'Reinout Meijboom'
'Marietjie Schutte'
'Andreas Roodt'

_publ_section_title
;
 Mechanism for the Formation of Substituted Manganese(V) Cyanidonitrido
 Complexes: Crystallographic and Kinetic Study of the Substitution
 Reactions of trans-[MnN(H2O)(CN)4]2- with Monodentate Pyridine and
 Bidentate Pyridine-Carboxylate Ligands
;
_journal_name_full 'Inorganic Chemistry'
_journal_page_first 9599
_journal_page_last 9608
_journal_paper_doi 10.1021/ic101274q
_journal_volume 49
_journal_year 2010
_chemical_formula_moiety '2(C24 H20 P), C10 H7 Mn N6, 0.5(C6 H7 N), H2 O'
_chemical_formula_sum 'C61 H52.5 Mn N6.5 O P2'
_chemical_formula_weight 1009.47
_chemical_name_systematic
;
 ?
;
_space_group_IT_number 2
_symmetry_cell_setting triclinic
_symmetry_space_group_name_Hall '-P 1'
_symmetry_space_group_name_H-M 'P -1'
_atom_sites_solution_hydrogens geom
_atom_sites_solution_primary direct
_atom_sites_solution_secondary difmap
_audit_creation_method SHELXL-97
_cell_angle_alpha 79.521(3)
_cell_angle_beta 87.217(4)
_cell_angle_gamma 78.756(4)
_cell_formula_units_Z 2
_cell_length_a 10.2924(15)
_cell_length_b 13.106(2)
_cell_length_c 20.557(3)
_cell_measurement_reflns_used 982
_cell_measurement_temperature 293(2)
_cell_measurement_theta_max 22.01
_cell_measurement_theta_min 2.66
_cell_volume 2674.1(7)
_computing_cell_refinement 'SAINT-Plus (Bruker, 1999)'
_computing_data_collection 'SMART-NT (Bruker, 1998)'
_computing_data_reduction 'SAINT-Plus and XPREP (Bruker, 1999)'
_computing_molecular_graphics 'DIAMOND (Brandenburg & Brendt, 2001)'
_computing_publication_material 'WinGX (Farrugia, 1999)'
_computing_structure_refinement 'SHELXL-97 (Sheldrick, 1997b)'
_computing_structure_solution 'SHELXS-97 (Sheldrick, 1997a)'
_diffrn_ambient_temperature 293(2)
_diffrn_detector_area_resol_mean 0
_diffrn_measured_fraction_theta_full 0.990
_diffrn_measured_fraction_theta_max 0.990
_diffrn_measurement_device_type 'Bruker SMART CCD 1K'
_diffrn_measurement_method \w
_diffrn_radiation_monochromator graphite
_diffrn_radiation_source 'sealed tube'
_diffrn_radiation_type MoK\a
_diffrn_radiation_wavelength 0.71073
_diffrn_reflns_av_R_equivalents 0.0606
_diffrn_reflns_av_sigmaI/netI 0.1296
_diffrn_reflns_limit_h_max 12
_diffrn_reflns_limit_h_min -9
_diffrn_reflns_limit_k_max 16
_diffrn_reflns_limit_k_min -16
_diffrn_reflns_limit_l_max 24
_diffrn_reflns_limit_l_min -25
_diffrn_reflns_number 15957
_diffrn_reflns_theta_full 26.00
_diffrn_reflns_theta_max 26.00
_diffrn_reflns_theta_min 1.01
_diffrn_standards_decay_% 0
_diffrn_standards_interval_count 0
_diffrn_standards_interval_time 0
_diffrn_standards_number 0
_exptl_absorpt_coefficient_mu 0.354
_exptl_absorpt_correction_type none
_exptl_crystal_colour Red
_exptl_crystal_density_diffrn 1.254
_exptl_crystal_density_meas 1.26
_exptl_crystal_density_method 'Flotation in benzene/diiodomethane'
_exptl_crystal_description Cuboid
_exptl_crystal_F_000 1047
_exptl_crystal_size_max 0.34
_exptl_crystal_size_mid 0.32
_exptl_crystal_size_min 0.18
_refine_diff_density_max 0.313
_refine_diff_density_min -0.282
_refine_diff_density_rms 0.048
_refine_ls_extinction_method none
_refine_ls_goodness_of_fit_ref 0.925
_refine_ls_hydrogen_treatment mixed
_refine_ls_matrix_type full
_refine_ls_number_parameters 664
_refine_ls_number_reflns 10424
_refine_ls_number_restraints 0
_refine_ls_restrained_S_all 0.925
_refine_ls_R_factor_all 0.1429
_refine_ls_R_factor_gt 0.0524
_refine_ls_shift/su_max 0.001
_refine_ls_shift/su_mean 0.000
_refine_ls_structure_factor_coef Fsqd
_refine_ls_weighting_details 'calc w=1/[\s^2^(Fo^2^)+(0.0441P)^2^+0.0000P] where P=(Fo^2^+2Fc^2^)/3'
_refine_ls_weighting_scheme calc
_refine_ls_wR_factor_gt 0.0990
_refine_ls_wR_factor_ref 0.1274
_reflns_number_gt 5042
_reflns_number_total 10424
_reflns_threshold_expression >2sigma(I)
_cod_data_source_file ic101274q_si_002_2.cif
_cod_data_source_block mn4pic
_cod_depositor_comments
;
The following automatic conversions were performed:

'_symmetry_cell_setting' value 'Triclinic' changed to 'triclinic'
according to the built-in table from CIF Core dictionary named
'cif_core.dic' version 2.4.1 from 2010-06-29.

Automatic conversion script
Id: cif_fix_values 1646 2011-03-28 12:23:43Z adriana 
;
_cod_original_formula_sum 'C61 H52.50 Mn N6.50 O P2'
_cod_database_code 4316818

loop_
_symmetry_equiv_pos_as_xyz
'x, y, z'
'-x, -y, -z'

loop_
_atom_site_label
_atom_site_type_symbol
_atom_site_fract_x
_atom_site_fract_y
_atom_site_fract_z
_atom_site_U_iso_or_equiv
_atom_site_adp_type
_atom_site_occupancy
_atom_site_symmetry_multiplicity
_atom_site_calc_flag
_atom_site_refinement_flags
_atom_site_disorder_assembly
_atom_site_disorder_group
Mn Mn 0.55704(5) 0.65948(4) 0.74921(2) 0.04333(17) Uani 1 1 d . . .
P1 P 0.16829(9) 0.11758(7) 0.89862(5) 0.0447(3) Uani 1 1 d . . .
P2 P 0.00185(9) 0.19996(7) 0.57141(5) 0.0422(2) Uani 1 1 d . . .
N1N N 0.4191(3) 0.6721(3) 0.72262(14) 0.0627(9) Uani 1 1 d . . .
C1 C 0.5369(3) 0.8002(3) 0.77606(17) 0.0471(9) Uani 1 1 d . . .
N1 N 0.5244(3) 0.8823(3) 0.79035(16) 0.0653(9) Uani 1 1 d . . .
C2 C 0.5136(4) 0.5941(3) 0.84116(19) 0.0550(10) Uani 1 1 d . . .
N2 N 0.4866(4) 0.5569(3) 0.89342(17) 0.0899(13) Uani 1 1 d . . .
C3 C 0.6301(4) 0.5155(3) 0.72978(17) 0.0523(10) Uani 1 1 d . . .
N3 N 0.6744(4) 0.4337(3) 0.71795(18) 0.0763(11) Uani 1 1 d . . .
C4 C 0.6409(4) 0.7199(3) 0.66610(18) 0.0494(10) Uani 1 1 d . . .
N4 N 0.6848(3) 0.7568(3) 0.61673(16) 0.0729(10) Uani 1 1 d . . .
N11 N 0.7754(3) 0.6346(2) 0.79620(14) 0.0466(7) Uani 1 1 d . . .
C11 C 0.8832(4) 0.5955(3) 0.7649(2) 0.0573(10) Uani 1 1 d . . .
H11 H 0.8759 0.5889 0.7210 0.069 Uiso 1 1 calc R . .
C12 C 1.0065(4) 0.5637(3) 0.7935(2) 0.0696(12) Uani 1 1 d . . .
H12 H 1.0795 0.5374 0.7689 0.083 Uiso 1 1 calc R . .
C13 C 1.0210(4) 0.5710(3) 0.8582(3) 0.0671(12) Uani 1 1 d . . .
C14 C 0.9106(4) 0.6133(3) 0.8907(2) 0.0660(12) Uani 1 1 d . . .
H14 H 0.9161 0.6216 0.9344 0.079 Uiso 1 1 calc R . .
C15 C 0.7908(4) 0.6438(3) 0.85877(19) 0.0527(10) Uani 1 1 d . . .
H15 H 0.7171 0.6724 0.8821 0.063 Uiso 1 1 calc R . .
C16 C 1.1545(5) 0.5346(4) 0.8919(3) 0.132(2) Uani 1 1 d . . .
H16A H 1.2197 0.5076 0.8611 0.199 Uiso 1 1 calc R . .
H16B H 1.1479 0.4800 0.9293 0.199 Uiso 1 1 calc R . .
H16C H 1.1803 0.5932 0.9065 0.199 Uiso 1 1 calc R . .
C111 C 0.1212(4) 0.0119(3) 0.86650(16) 0.0438(9) Uani 1 1 d . . .
C112 C -0.0103(4) 0.0067(3) 0.86089(17) 0.0529(10) Uani 1 1 d . . .
H112 H -0.0761 0.0586 0.8741 0.063 Uiso 1 1 calc R . .
C113 C -0.0446(4) -0.0745(3) 0.83597(19) 0.0643(11) Uani 1 1 d . . .
H113 H -0.1335 -0.0771 0.8319 0.077 Uiso 1 1 calc R . .
C114 C 0.0532(5) -0.1526(3) 0.81693(18) 0.0671(12) Uani 1 1 d . . .
H114 H 0.0299 -0.2078 0.8002 0.081 Uiso 1 1 calc R . .
C115 C 0.1840(5) -0.1487(3) 0.82263(19) 0.0674(12) Uani 1 1 d . . .
H115 H 0.2493 -0.2015 0.8100 0.081 Uiso 1 1 calc R . .
C116 C 0.2195(4) -0.0668(3) 0.84701(17) 0.0546(10) Uani 1 1 d . . .
H116 H 0.3085 -0.0641 0.8505 0.065 Uiso 1 1 calc R . .
C121 C 0.2710(3) 0.1848(3) 0.83859(17) 0.0474(9) Uani 1 1 d . . .
C122 C 0.2996(4) 0.1572(3) 0.77728(18) 0.0630(11) Uani 1 1 d . . .
H122 H 0.2663 0.1019 0.7659 0.076 Uiso 1 1 calc R . .
C123 C 0.3769(4) 0.2110(4) 0.7330(2) 0.0763(13) Uani 1 1 d . . .
H123 H 0.3949 0.1922 0.6915 0.092 Uiso 1 1 calc R . .
C124 C 0.4274(4) 0.2911(4) 0.7486(2) 0.0762(13) Uani 1 1 d . . .
H124 H 0.4788 0.3278 0.7179 0.091 Uiso 1 1 calc R . .
C125 C 0.4025(5) 0.3176(4) 0.8098(2) 0.0911(16) Uani 1 1 d . . .
H125 H 0.4385 0.3718 0.8210 0.109 Uiso 1 1 calc R . .
C126 C 0.3251(5) 0.2652(3) 0.8549(2) 0.0826(15) Uani 1 1 d . . .
H126 H 0.3089 0.2838 0.8965 0.099 Uiso 1 1 calc R . .
C131 C 0.2547(3) 0.0652(3) 0.97436(17) 0.0471(9) Uani 1 1 d . . .
C132 C 0.2969(4) 0.1320(3) 1.0106(2) 0.0718(12) Uani 1 1 d . . .
H132 H 0.2773 0.2047 0.9960 0.086 Uiso 1 1 calc R . .
C133 C 0.3672(4) 0.0923(4) 1.0677(2) 0.0758(13) Uani 1 1 d . . .
H133 H 0.3948 0.1381 1.0914 0.091 Uiso 1 1 calc R . .
C134 C 0.3968(4) -0.0146(4) 1.0897(2) 0.0683(12) Uani 1 1 d . . .
H134 H 0.4452 -0.0414 1.1281 0.082 Uiso 1 1 calc R . .
C135 C 0.3549(4) -0.0818(3) 1.0552(2) 0.0700(12) Uani 1 1 d . . .
H135 H 0.3738 -0.1544 1.0703 0.084 Uiso 1 1 calc R . .
C136 C 0.2844(4) -0.0412(3) 0.99780(19) 0.0608(11) Uani 1 1 d . . .
H136 H 0.2563 -0.0873 0.9745 0.073 Uiso 1 1 calc R . .
C141 C 0.0222(3) 0.2102(3) 0.91417(18) 0.0444(9) Uani 1 1 d . . .
C142 C -0.0321(4) 0.2109(3) 0.97685(19) 0.0556(10) Uani 1 1 d . . .
H142 H 0.0109 0.1654 1.0128 0.067 Uiso 1 1 calc R . .
C143 C -0.1489(4) 0.2781(3) 0.9868(2) 0.0716(12) Uani 1 1 d . . .
H143 H -0.1848 0.2781 1.0292 0.086 Uiso 1 1 calc R . .
C144 C -0.2121(4) 0.3449(3) 0.9340(3) 0.0816(14) Uani 1 1 d . . .
H144 H -0.2909 0.3906 0.9407 0.098 Uiso 1 1 calc R . .
C145 C -0.1609(4) 0.3453(3) 0.8717(3) 0.0732(13) Uani 1 1 d . . .
H145 H -0.2054 0.3905 0.8361 0.088 Uiso 1 1 calc R . .
C146 C -0.0432(4) 0.2786(3) 0.8610(2) 0.0632(11) Uani 1 1 d . . .
H146 H -0.0079 0.2796 0.8184 0.076 Uiso 1 1 calc R . .
C211 C -0.0560(4) 0.2061(3) 0.48937(17) 0.0450(9) Uani 1 1 d . . .
C212 C -0.1903(4) 0.2389(3) 0.4771(2) 0.0711(12) Uani 1 1 d . . .
H212 H -0.2495 0.2511 0.5117 0.085 Uiso 1 1 calc R . .
C213 C -0.2362(4) 0.2535(4) 0.4136(2) 0.0847(15) Uani 1 1 d . . .
H213 H -0.3263 0.2758 0.4056 0.102 Uiso 1 1 calc R . .
C214 C -0.1500(5) 0.2353(3) 0.3621(2) 0.0700(12) Uani 1 1 d . . .
H214 H -0.1815 0.2460 0.3193 0.084 Uiso 1 1 calc R . .
C215 C -0.0186(4) 0.2015(3) 0.37403(19) 0.0562(10) Uani 1 1 d . . .
H215 H 0.0397 0.1880 0.3393 0.067 Uiso 1 1 calc R . .
C216 C 0.0292(4) 0.1871(3) 0.43728(18) 0.0491(9) Uani 1 1 d . . .
H216 H 0.1195 0.1644 0.4448 0.059 Uiso 1 1 calc R . .
C221 C 0.0122(4) 0.3301(3) 0.58363(16) 0.0456(9) Uani 1 1 d . . .
C222 C -0.0949(4) 0.4116(3) 0.57015(19) 0.0612(11) Uani 1 1 d . . .
H222 H -0.1712 0.3997 0.5527 0.073 Uiso 1 1 calc R . .
C223 C -0.0896(5) 0.5107(3) 0.5823(2) 0.0705(13) Uani 1 1 d . . .
H223 H -0.1624 0.5654 0.5735 0.085 Uiso 1 1 calc R . .
C224 C 0.0219(6) 0.5283(3) 0.6072(2) 0.0793(14) Uani 1 1 d . . .
H224 H 0.0253 0.5953 0.6153 0.095 Uiso 1 1 calc R . .
C225 C 0.1295(5) 0.4485(4) 0.6205(3) 0.1000(17) Uani 1 1 d . . .
H225 H 0.2064 0.4615 0.6367 0.120 Uiso 1 1 calc R . .
C226 C 0.1239(4) 0.3486(3) 0.6099(2) 0.0814(14) Uani 1 1 d . . .
H226 H 0.1958 0.2936 0.6206 0.098 Uiso 1 1 calc R . .
C231 C 0.1614(3) 0.1169(3) 0.58551(16) 0.0411(8) Uani 1 1 d . . .
C232 C 0.2695(4) 0.1404(3) 0.54583(18) 0.0543(10) Uani 1 1 d . . .
H232 H 0.2584 0.1981 0.5114 0.065 Uiso 1 1 calc R . .
C233 C 0.3928(4) 0.0772(4) 0.5581(2) 0.0667(12) Uani 1 1 d . . .
H233 H 0.4650 0.0916 0.5315 0.080 Uiso 1 1 calc R . .
C234 C 0.4088(4) -0.0072(3) 0.6099(2) 0.0710(12) Uani 1 1 d . . .
H234 H 0.4920 -0.0498 0.6179 0.085 Uiso 1 1 calc R . .
C235 C 0.3041(4) -0.0290(3) 0.6495(2) 0.0681(12) Uani 1 1 d . . .
H235 H 0.3162 -0.0856 0.6846 0.082 Uiso 1 1 calc R . .
C236 C 0.1803(4) 0.0327(3) 0.63757(18) 0.0514(10) Uani 1 1 d . . .
H236 H 0.1090 0.0176 0.6647 0.062 Uiso 1 1 calc R . .
C241 C -0.1171(3) 0.1500(3) 0.62853(18) 0.0466(9) Uani 1 1 d . . .
C242 C -0.1625(4) 0.1969(3) 0.68265(18) 0.0555(10) Uani 1 1 d . . .
H242 H -0.1330 0.2568 0.6894 0.067 Uiso 1 1 calc R . .
C243 C -0.2518(4) 0.1544(4) 0.7266(2) 0.0746(13) Uani 1 1 d . . .
H243 H -0.2837 0.1865 0.7625 0.090 Uiso 1 1 calc R . .
C244 C -0.2935(4) 0.0648(4) 0.7173(2) 0.0782(14) Uani 1 1 d . . .
H244 H -0.3532 0.0361 0.7471 0.094 Uiso 1 1 calc R . .
C245 C -0.2477(4) 0.0176(3) 0.6643(3) 0.0743(13) Uani 1 1 d . . .
H245 H -0.2756 -0.0435 0.6587 0.089 Uiso 1 1 calc R . .
C246 C -0.1604(4) 0.0599(3) 0.6193(2) 0.0632(11) Uani 1 1 d . . .
H246 H -0.1307 0.0283 0.5829 0.076 Uiso 1 1 calc R . .
O1W O 0.4174(5) 0.3735(3) 0.9856(2) 0.1131(14) Uani 1 1 d . . .
N1P N 0.5132(8) 0.6526(7) 0.4485(7) 0.158(3) Uani 0.50 1 d P . .
C1P C 0.4499(11) 0.3798(19) 0.4871(12) 0.114(5) Uani 0.50 1 d P . .
C2P C 0.4604(6) 0.4792(10) 0.4527(4) 0.099(2) Uani 1 1 d . . .
C3P C 0.5020(10) 0.5544(10) 0.4824(7) 0.089(3) Uani 0.50 1 d P . .
C5P C 0.4699(13) 0.575(2) 0.4220(7) 0.133(7) Uani 0.50 1 d P . .
C6P C 0.5132(8) 0.6526(7) 0.4485(7) 0.158(3) Uani 0.50 1 d P . .
H11W H 0.443(8) 0.415(6) 0.963(3) 0.190 Uiso 1 1 d . . .
H12W H 0.467(7) 0.388(6) 1.013(3) 0.190 Uiso 1 1 d . . .

loop_
_atom_site_aniso_label
_atom_site_aniso_U_11
_atom_site_aniso_U_22
_atom_site_aniso_U_33
_atom_site_aniso_U_23
_atom_site_aniso_U_13
_atom_site_aniso_U_12
Mn 0.0407(3) 0.0500(4) 0.0369(3) -0.0007(3) -0.0078(3) -0.0075(3)
P1 0.0447(6) 0.0439(6) 0.0445(6) -0.0057(5) -0.0022(5) -0.0077(5)
P2 0.0435(6) 0.0347(6) 0.0472(6) -0.0079(4) -0.0043(5) -0.0029(4)
N1N 0.052(2) 0.078(2) 0.056(2) -0.0022(18) -0.0192(17) -0.0128(17)
C1 0.041(2) 0.057(3) 0.039(2) -0.005(2) -0.0039(18) -0.002(2)
N1 0.064(2) 0.065(2) 0.066(2) -0.017(2) -0.0062(18) -0.004(2)
C2 0.043(2) 0.073(3) 0.050(2) -0.004(2) -0.011(2) -0.017(2)
N2 0.086(3) 0.131(4) 0.050(2) 0.020(2) -0.002(2) -0.046(3)
C3 0.060(3) 0.055(3) 0.043(2) -0.002(2) -0.014(2) -0.018(2)
N3 0.094(3) 0.054(2) 0.083(3) -0.016(2) -0.005(2) -0.017(2)
C4 0.055(2) 0.043(2) 0.046(2) -0.0054(19) -0.004(2) -0.0005(19)
N4 0.081(3) 0.071(3) 0.055(2) 0.0062(19) 0.009(2) -0.005(2)
N11 0.0435(19) 0.0458(19) 0.0478(19) -0.0062(15) -0.0035(16) -0.0033(15)
C11 0.048(3) 0.060(3) 0.062(3) -0.014(2) 0.003(2) -0.004(2)
C12 0.042(3) 0.068(3) 0.101(4) -0.030(3) -0.001(3) 0.000(2)
C13 0.051(3) 0.046(3) 0.105(4) -0.016(3) -0.028(3) -0.001(2)
C14 0.067(3) 0.066(3) 0.070(3) -0.018(2) -0.025(3) -0.013(2)
C15 0.045(2) 0.056(3) 0.060(3) -0.018(2) -0.005(2) -0.0085(19)
C16 0.081(4) 0.120(5) 0.198(6) -0.057(5) -0.077(4) 0.024(3)
C111 0.047(2) 0.043(2) 0.041(2) -0.0051(17) 0.0009(18) -0.0108(18)
C112 0.053(3) 0.051(2) 0.058(2) -0.010(2) -0.004(2) -0.015(2)
C113 0.065(3) 0.064(3) 0.067(3) -0.008(2) -0.005(2) -0.025(2)
C114 0.102(4) 0.057(3) 0.051(3) -0.013(2) 0.001(3) -0.033(3)
C115 0.083(3) 0.055(3) 0.067(3) -0.022(2) 0.019(3) -0.015(2)
C116 0.053(2) 0.055(3) 0.055(2) -0.012(2) 0.003(2) -0.007(2)
C121 0.045(2) 0.051(2) 0.045(2) -0.0079(19) -0.0011(19) -0.0087(19)
C122 0.073(3) 0.073(3) 0.049(2) -0.007(2) -0.001(2) -0.030(2)
C123 0.088(3) 0.094(4) 0.054(3) -0.012(3) 0.012(3) -0.038(3)
C124 0.071(3) 0.083(4) 0.074(3) 0.001(3) 0.012(3) -0.029(3)
C125 0.112(4) 0.081(4) 0.099(4) -0.028(3) 0.026(3) -0.060(3)
C126 0.114(4) 0.080(3) 0.074(3) -0.034(3) 0.032(3) -0.057(3)
C131 0.038(2) 0.052(3) 0.051(2) -0.013(2) -0.0007(18) -0.0062(18)
C132 0.079(3) 0.060(3) 0.072(3) -0.010(2) -0.030(3) 0.002(2)
C133 0.072(3) 0.088(4) 0.070(3) -0.022(3) -0.027(3) -0.007(3)
C134 0.047(3) 0.098(4) 0.052(3) -0.003(3) -0.007(2) -0.002(3)
C135 0.070(3) 0.063(3) 0.067(3) 0.006(2) -0.016(3) -0.004(2)
C136 0.063(3) 0.059(3) 0.058(3) -0.001(2) -0.013(2) -0.011(2)
C141 0.043(2) 0.038(2) 0.052(2) -0.0081(18) -0.0052(19) -0.0073(17)
C142 0.059(3) 0.049(2) 0.055(3) -0.006(2) 0.003(2) -0.005(2)
C143 0.066(3) 0.060(3) 0.085(3) -0.019(3) 0.013(3) 0.000(2)
C144 0.056(3) 0.053(3) 0.131(5) -0.017(3) 0.011(3) -0.001(2)
C145 0.064(3) 0.048(3) 0.096(4) 0.011(3) -0.025(3) 0.001(2)
C146 0.071(3) 0.055(3) 0.056(3) 0.001(2) -0.008(2) -0.002(2)
C211 0.045(2) 0.038(2) 0.051(2) -0.0113(18) -0.012(2) -0.0007(17)
C212 0.053(3) 0.096(4) 0.063(3) -0.026(3) -0.011(2) 0.002(2)
C213 0.058(3) 0.117(4) 0.078(3) -0.034(3) -0.023(3) 0.006(3)
C214 0.083(3) 0.063(3) 0.065(3) -0.022(2) -0.027(3) -0.002(3)
C215 0.068(3) 0.046(2) 0.053(3) -0.015(2) -0.007(2) 0.000(2)
C216 0.051(2) 0.042(2) 0.053(2) -0.0084(19) -0.012(2) -0.0029(18)
C221 0.055(2) 0.036(2) 0.046(2) -0.0082(18) 0.0014(19) -0.0065(19)
C222 0.062(3) 0.044(3) 0.075(3) -0.012(2) 0.004(2) -0.004(2)
C223 0.084(3) 0.036(3) 0.083(3) -0.010(2) 0.015(3) 0.004(2)
C224 0.122(4) 0.047(3) 0.076(3) -0.023(3) 0.021(3) -0.026(3)
C225 0.101(4) 0.068(4) 0.144(5) -0.042(4) -0.027(4) -0.019(3)
C226 0.084(3) 0.046(3) 0.120(4) -0.032(3) -0.038(3) -0.004(2)
C231 0.045(2) 0.034(2) 0.043(2) -0.0088(17) -0.0044(18) -0.0041(17)
C232 0.055(3) 0.051(2) 0.052(2) -0.0010(19) -0.009(2) -0.004(2)
C233 0.048(3) 0.076(3) 0.074(3) -0.014(3) 0.001(2) -0.007(2)
C234 0.050(3) 0.060(3) 0.100(4) -0.021(3) -0.025(3) 0.007(2)
C235 0.063(3) 0.056(3) 0.079(3) 0.004(2) -0.021(3) -0.006(2)
C236 0.049(2) 0.048(2) 0.055(2) -0.005(2) -0.007(2) -0.0062(19)
C241 0.045(2) 0.034(2) 0.059(2) -0.0073(19) -0.0060(19) -0.0019(17)
C242 0.062(3) 0.045(2) 0.057(2) -0.009(2) 0.004(2) -0.009(2)
C243 0.071(3) 0.078(3) 0.069(3) -0.007(3) 0.016(3) -0.011(3)
C244 0.060(3) 0.070(3) 0.093(4) 0.012(3) 0.014(3) -0.014(3)
C245 0.052(3) 0.054(3) 0.114(4) -0.004(3) -0.006(3) -0.012(2)
C246 0.058(3) 0.049(3) 0.085(3) -0.020(2) 0.005(2) -0.011(2)
O1W 0.154(4) 0.115(3) 0.085(3) -0.004(2) -0.012(3) -0.071(3)
N1P 0.106(6) 0.136(7) 0.210(10) 0.021(7) 0.038(6) -0.026(5)
C1P 0.053(7) 0.149(15) 0.165(16) -0.084(15) 0.019(9) -0.030(9)
C2P 0.069(4) 0.167(8) 0.069(5) -0.036(5) 0.005(4) -0.027(5)
C3P 0.047(6) 0.103(10) 0.115(13) -0.025(11) 0.036(7) -0.008(8)
C5P 0.070(8) 0.27(3) 0.054(9) -0.011(12) 0.017(7) -0.031(12)
C6P 0.106(6) 0.136(7) 0.210(10) 0.021(7) 0.038(6) -0.026(5)

loop_
_atom_type_symbol
_atom_type_description
_atom_type_scat_dispersion_real
_atom_type_scat_dispersion_imag
_atom_type_scat_source
C C 0.0033 0.0016 'International Tables Vol C Tables 4.2.6.8 and 6.1.1.4'
H H 0.0000 0.0000 'International Tables Vol C Tables 4.2.6.8 and 6.1.1.4'
N N 0.0061 0.0033 'International Tables Vol C Tables 4.2.6.8 and 6.1.1.4'
O O 0.0106 0.0060 'International Tables Vol C Tables 4.2.6.8 and 6.1.1.4'
P P 0.1023 0.0942 'International Tables Vol C Tables 4.2.6.8 and 6.1.1.4'
Mn Mn 0.3368 0.7283 'International Tables Vol C Tables 4.2.6.8 and 6.1.1.4'

loop_
_geom_angle_atom_site_label_1
_geom_angle_atom_site_label_2
_geom_angle_atom_site_label_3
_geom_angle
_geom_angle_site_symmetry_1
_geom_angle_site_symmetry_3
_geom_angle_publ_flag
N1N Mn C4 97.42(16) . . ?
N1N Mn C1 97.99(16) . . ?
C4 Mn C1 87.62(14) . . ?
N1N Mn C3 98.24(16) . . ?
C4 Mn C3 88.75(15) . . ?
C1 Mn C3 163.69(14) . . ?
N1N Mn C2 95.56(15) . . ?
C4 Mn C2 167.02(15) . . ?
C1 Mn C2 90.79(15) . . ?
C3 Mn C2 89.19(15) . . ?
N1N Mn N11 177.53(14) . . ?
C4 Mn N11 85.02(13) . . ?
C1 Mn N11 82.50(12) . . ?
C3 Mn N11 81.35(12) . . ?
C2 Mn N11 82.00(12) . . ?
C131 P1 C111 109.32(17) . . ?
C131 P1 C141 109.24(16) . . ?
C111 P1 C141 109.19(17) . . ?
C131 P1 C121 110.75(16) . . ?
C111 P1 C121 109.62(16) . . ?
C141 P1 C121 108.69(17) . . ?
C241 P2 C231 110.06(16) . . ?
C241 P2 C221 109.06(16) . . ?
C231 P2 C221 108.63(17) . . ?
C241 P2 C211 107.43(17) . . ?
C231 P2 C211 112.03(16) . . ?
C221 P2 C211 109.59(16) . . ?
N1 C1 Mn 178.6(3) . . ?
N2 C2 Mn 178.9(3) . . ?
N3 C3 Mn 178.5(4) . . ?
N4 C4 Mn 177.3(4) . . ?
C11 N11 C15 116.1(3) . . ?
C11 N11 Mn 121.5(2) . . ?
C15 N11 Mn 121.6(2) . . ?
N11 C11 C12 123.8(4) . . ?
N11 C11 H11 118.1 . . ?
C12 C11 H11 118.1 . . ?
C13 C12 C11 119.8(4) . . ?
C13 C12 H12 120.1 . . ?
C11 C12 H12 120.1 . . ?
C14 C13 C12 116.9(4) . . ?
C14 C13 C16 121.7(5) . . ?
C12 C13 C16 121.3(5) . . ?
C13 C14 C15 120.0(4) . . ?
C13 C14 H14 120.0 . . ?
C15 C14 H14 120.0 . . ?
N11 C15 C14 123.4(4) . . ?
N11 C15 H15 118.3 . . ?
C14 C15 H15 118.3 . . ?
C13 C16 H16A 109.5 . . ?
C13 C16 H16B 109.5 . . ?
H16A C16 H16B 109.5 . . ?
C13 C16 H16C 109.5 . . ?
H16A C16 H16C 109.5 . . ?
H16B C16 H16C 109.5 . . ?
C112 C111 C116 119.4(3) . . ?
C112 C111 P1 121.2(3) . . ?
C116 C111 P1 119.4(3) . . ?
C113 C112 C111 120.5(4) . . ?
C113 C112 H112 119.8 . . ?
C111 C112 H112 119.8 . . ?
C112 C113 C114 119.9(4) . . ?
C112 C113 H113 120.0 . . ?
C114 C113 H113 120.0 . . ?
C115 C114 C113 120.2(4) . . ?
C115 C114 H114 119.9 . . ?
C113 C114 H114 119.9 . . ?
C114 C115 C116 120.3(4) . . ?
C114 C115 H115 119.8 . . ?
C116 C115 H115 119.8 . . ?
C115 C116 C111 119.7(4) . . ?
C115 C116 H116 120.2 . . ?
C111 C116 H116 120.2 . . ?
C122 C121 C126 118.7(4) . . ?
C122 C121 P1 122.1(3) . . ?
C126 C121 P1 119.2(3) . . ?
C123 C122 C121 120.2(4) . . ?
C123 C122 H122 119.9 . . ?
C121 C122 H122 119.9 . . ?
C124 C123 C122 121.0(4) . . ?
C124 C123 H123 119.5 . . ?
C122 C123 H123 119.5 . . ?
C123 C124 C125 119.4(4) . . ?
C123 C124 H124 120.3 . . ?
C125 C124 H124 120.3 . . ?
C124 C125 C126 120.8(4) . . ?
C124 C125 H125 119.6 . . ?
C126 C125 H125 119.6 . . ?
C125 C126 C121 119.9(4) . . ?
C125 C126 H126 120.0 . . ?
C121 C126 H126 120.0 . . ?
C136 C131 C132 117.8(4) . . ?
C136 C131 P1 121.7(3) . . ?
C132 C131 P1 120.5(3) . . ?
C133 C132 C131 121.0(4) . . ?
C133 C132 H132 119.5 . . ?
C131 C132 H132 119.5 . . ?
C134 C133 C132 120.1(4) . . ?
C134 C133 H133 119.9 . . ?
C132 C133 H133 119.9 . . ?
C135 C134 C133 119.9(4) . . ?
C135 C134 H134 120.0 . . ?
C133 C134 H134 120.0 . . ?
C134 C135 C136 119.5(4) . . ?
C134 C135 H135 120.2 . . ?
C136 C135 H135 120.2 . . ?
C131 C136 C135 121.6(4) . . ?
C131 C136 H136 119.2 . . ?
C135 C136 H136 119.2 . . ?
C142 C141 C146 118.9(3) . . ?
C142 C141 P1 122.0(3) . . ?
C146 C141 P1 119.0(3) . . ?
C143 C142 C141 120.8(4) . . ?
C143 C142 H142 119.6 . . ?
C141 C142 H142 119.6 . . ?
C144 C143 C142 119.6(4) . . ?
C144 C143 H143 120.2 . . ?
C142 C143 H143 120.2 . . ?
C145 C144 C143 120.7(4) . . ?
C145 C144 H144 119.7 . . ?
C143 C144 H144 119.7 . . ?
C144 C145 C146 120.3(4) . . ?
C144 C145 H145 119.8 . . ?
C146 C145 H145 119.8 . . ?
C145 C146 C141 119.7(4) . . ?
C145 C146 H146 120.1 . . ?
C141 C146 H146 120.1 . . ?
C216 C211 C212 118.7(3) . . ?
C216 C211 P2 122.4(3) . . ?
C212 C211 P2 118.7(3) . . ?
C213 C212 C211 120.1(4) . . ?
C213 C212 H212 120.0 . . ?
C211 C212 H212 120.0 . . ?
C214 C213 C212 120.5(4) . . ?
C214 C213 H213 119.7 . . ?
C212 C213 H213 119.7 . . ?
C215 C214 C213 119.7(4) . . ?
C215 C214 H214 120.2 . . ?
C213 C214 H214 120.2 . . ?
C214 C215 C216 120.6(4) . . ?
C214 C215 H215 119.7 . . ?
C216 C215 H215 119.7 . . ?
C211 C216 C215 120.4(3) . . ?
C211 C216 H216 119.8 . . ?
C215 C216 H216 119.8 . . ?
C226 C221 C222 119.2(3) . . ?
C226 C221 P2 120.6(3) . . ?
C222 C221 P2 120.1(3) . . ?
C221 C222 C223 120.4(4) . . ?
C221 C222 H222 119.8 . . ?
C223 C222 H222 119.8 . . ?
C224 C223 C222 119.9(4) . . ?
C224 C223 H223 120.1 . . ?
C222 C223 H223 120.1 . . ?
C223 C224 C225 120.6(4) . . ?
C223 C224 H224 119.7 . . ?
C225 C224 H224 119.7 . . ?
C224 C225 C226 119.9(5) . . ?
C224 C225 H225 120.1 . . ?
C226 C225 H225 120.1 . . ?
C221 C226 C225 120.1(4) . . ?
C221 C226 H226 120.0 . . ?
C225 C226 H226 120.0 . . ?
C236 C231 C232 119.5(3) . . ?
C236 C231 P2 120.5(3) . . ?
C232 C231 P2 119.9(3) . . ?
C233 C232 C231 119.4(4) . . ?
C233 C232 H232 120.3 . . ?
C231 C232 H232 120.3 . . ?
C234 C233 C232 120.0(4) . . ?
C234 C233 H233 120.0 . . ?
C232 C233 H233 120.0 . . ?
C235 C234 C233 120.7(4) . . ?
C235 C234 H234 119.7 . . ?
C233 C234 H234 119.7 . . ?
C234 C235 C236 120.1(4) . . ?
C234 C235 H235 119.9 . . ?
C236 C235 H235 119.9 . . ?
C235 C236 C231 120.3(4) . . ?
C235 C236 H236 119.9 . . ?
C231 C236 H236 119.9 . . ?
C242 C241 C246 119.7(3) . . ?
C242 C241 P2 121.5(3) . . ?
C246 C241 P2 118.7(3) . . ?
C243 C242 C241 119.8(4) . . ?
C243 C242 H242 120.1 . . ?
C241 C242 H242 120.1 . . ?
C244 C243 C242 120.1(4) . . ?
C244 C243 H243 120.0 . . ?
C242 C243 H243 120.0 . . ?
C245 C244 C243 120.3(4) . . ?
C245 C244 H244 119.9 . . ?
C243 C244 H244 119.9 . . ?
C244 C245 C246 120.5(4) . . ?
C244 C245 H245 119.8 . . ?
C246 C245 H245 119.8 . . ?
C245 C246 C241 119.6(4) . . ?
C245 C246 H246 120.2 . . ?
C241 C246 H246 120.2 . . ?
H11W O1W H12W 84(7) . . ?
C1P N1P C3P 58.3(10) 2_666 . ?
C1P N1P C5P 113.0(13) 2_666 . ?
C3P N1P C5P 54.7(10) . . ?
C3P C1P C6P 61.1(10) 2_666 2_666 ?
C3P C1P N1P 61.1(10) 2_666 2_666 ?
C6P C1P N1P 0.0(8) 2_666 2_666 ?
C3P C1P C2P 60.7(12) 2_666 . ?
C6P C1P C2P 121.8(14) 2_666 . ?
N1P C1P C2P 121.8(14) 2_666 . ?
C5P C2P C3P 120.5(13) . 2_666 ?
C5P C2P C1P 178.0(10) . . ?
C3P C2P C1P 57.7(9) 2_666 . ?
C5P C2P C3P 55.7(10) . . ?
C3P C2P C3P 64.9(11) 2_666 . ?
C1P C2P C3P 122.5(11) . . ?
C5P C3P C1P 123.8(19) . 2_666 ?
C5P C3P N1P 63.3(14) . . ?
C1P C3P N1P 60.6(12) 2_666 . ?
C5P C3P C2P 174(2) . 2_666 ?
C1P C3P C2P 61.5(13) 2_666 2_666 ?
N1P C3P C2P 122.1(15) . 2_666 ?
C5P C3P C2P 59.4(15) . . ?
C1P C3P C2P 175.3(15) 2_666 . ?
N1P C3P C2P 122.7(15) . . ?
C2P C3P C2P 115.1(11) 2_666 . ?
C5P C3P C3P 116(2) . 2_666 ?
C1P C3P C3P 120(2) 2_666 2_666 ?
N1P C3P C3P 176.6(11) . 2_666 ?
C2P C3P C3P 58.1(11) 2_666 2_666 ?
C2P C3P C3P 57.0(11) . 2_666 ?
C3P C5P C2P 65.0(14) . . ?
C3P C5P N1P 62.0(11) . . ?
C2P C5P N1P 126.9(14) . . ?

loop_
_geom_bond_atom_site_label_1
_geom_bond_atom_site_label_2
_geom_bond_distance
_geom_bond_site_symmetry_2
_geom_bond_publ_flag
Mn N1N 1.514(3) . ?
Mn C4 1.980(4) . ?
Mn C1 1.990(4) . ?
Mn C3 1.994(4) . ?
Mn C2 1.997(4) . ?
Mn N11 2.429(3) . ?
P1 C131 1.787(4) . ?
P1 C111 1.793(3) . ?
P1 C141 1.794(4) . ?
P1 C121 1.805(4) . ?
P2 C241 1.789(4) . ?
P2 C231 1.789(3) . ?
P2 C221 1.793(3) . ?
P2 C211 1.798(3) . ?
C1 N1 1.149(4) . ?
C2 N2 1.141(4) . ?
C3 N3 1.144(4) . ?
C4 N4 1.153(4) . ?
N11 C11 1.318(4) . ?
N11 C15 1.334(4) . ?
C11 C12 1.381(5) . ?
C11 H11 0.9300 . ?
C12 C13 1.368(5) . ?
C12 H12 0.9300 . ?
C13 C14 1.364(5) . ?
C13 C16 1.521(5) . ?
C14 C15 1.379(5) . ?
C14 H14 0.9300 . ?
C15 H15 0.9300 . ?
C16 H16A 0.9600 . ?
C16 H16B 0.9600 . ?
C16 H16C 0.9600 . ?
C111 C112 1.379(5) . ?
C111 C116 1.398(5) . ?
C112 C113 1.372(5) . ?
C112 H112 0.9300 . ?
C113 C114 1.386(5) . ?
C113 H113 0.9300 . ?
C114 C115 1.369(5) . ?
C114 H114 0.9300 . ?
C115 C116 1.379(5) . ?
C115 H115 0.9300 . ?
C116 H116 0.9300 . ?
C121 C122 1.376(5) . ?
C121 C126 1.382(5) . ?
C122 C123 1.369(5) . ?
C122 H122 0.9300 . ?
C123 C124 1.352(5) . ?
C123 H123 0.9300 . ?
C124 C125 1.363(5) . ?
C124 H124 0.9300 . ?
C125 C126 1.370(5) . ?
C125 H125 0.9300 . ?
C126 H126 0.9300 . ?
C131 C136 1.369(5) . ?
C131 C132 1.387(5) . ?
C132 C133 1.372(5) . ?
C132 H132 0.9300 . ?
C133 C134 1.370(6) . ?
C133 H133 0.9300 . ?
C134 C135 1.368(5) . ?
C134 H134 0.9300 . ?
C135 C136 1.381(5) . ?
C135 H135 0.9300 . ?
C136 H136 0.9300 . ?
C141 C142 1.380(5) . ?
C141 C146 1.390(5) . ?
C142 C143 1.376(5) . ?
C142 H142 0.9300 . ?
C143 C144 1.367(6) . ?
C143 H143 0.9300 . ?
C144 C145 1.361(6) . ?
C144 H144 0.9300 . ?
C145 C146 1.382(5) . ?
C145 H145 0.9300 . ?
C146 H146 0.9300 . ?
C211 C216 1.378(4) . ?
C211 C212 1.387(5) . ?
C212 C213 1.376(5) . ?
C212 H212 0.9300 . ?
C213 C214 1.372(5) . ?
C213 H213 0.9300 . ?
C214 C215 1.359(5) . ?
C214 H214 0.9300 . ?
C215 C216 1.380(5) . ?
C215 H215 0.9300 . ?
C216 H216 0.9300 . ?
C221 C226 1.375(5) . ?
C221 C222 1.376(5) . ?
C222 C223 1.379(5) . ?
C222 H222 0.9300 . ?
C223 C224 1.354(6) . ?
C223 H223 0.9300 . ?
C224 C225 1.368(6) . ?
C224 H224 0.9300 . ?
C225 C226 1.378(5) . ?
C225 H225 0.9300 . ?
C226 H226 0.9300 . ?
C231 C236 1.381(4) . ?
C231 C232 1.397(5) . ?
C232 C233 1.380(5) . ?
C232 H232 0.9300 . ?
C233 C234 1.380(5) . ?
C233 H233 0.9300 . ?
C234 C235 1.362(5) . ?
C234 H234 0.9300 . ?
C235 C236 1.376(5) . ?
C235 H235 0.9300 . ?
C236 H236 0.9300 . ?
C241 C242 1.386(4) . ?
C241 C246 1.387(5) . ?
C242 C243 1.380(5) . ?
C242 H242 0.9300 . ?
C243 C244 1.373(6) . ?
C243 H243 0.9300 . ?
C244 C245 1.368(6) . ?
C244 H244 0.9300 . ?
C245 C246 1.378(5) . ?
C245 H245 0.9300 . ?
C246 H246 0.9300 . ?
O1W H11W 0.73(7) . ?
O1W H12W 0.85(6) . ?
N1P C1P 1.36(2) 2_666 ?
N1P C3P 1.371(13) . ?
N1P C5P 1.39(2) . ?
C1P C3P 1.33(2) 2_666 ?
C1P C6P 1.36(2) 2_666 ?
C1P N1P 1.36(2) 2_666 ?
C1P C2P 1.39(2) . ?
C2P C5P 1.32(2) . ?
C2P C3P 1.375(16) 2_666 ?
C2P C3P 1.392(16) . ?
C3P C5P 1.27(2) . ?
C3P C1P 1.33(2) 2_666 ?
C3P C2P 1.375(16) 2_666 ?
C3P C3P 1.48(3) 2_666 ?

loop_
_geom_hbond_atom_site_label_D
_geom_hbond_atom_site_label_H
_geom_hbond_atom_site_label_A
_geom_hbond_distance_DH
_geom_hbond_distance_HA
_geom_hbond_distance_DA
_geom_hbond_angle_DHA
_geom_hbond_site_symmetry_A
O1W H11W N2 0.73(7) 2.23(7) 2.959(5) 170(9) .
